data_2001456
loop_
_publ_author_name
'Barlow, R. B.'
'Howard, J. A. K.'
'Batsanov, A. S.'
'O'Shea, D.'
'Rathbone, D. L.'

_publ_section_title
;
 Structures of <i>N</i>-benzyl- and
 <i>N</i>-cyclohexylmethyl-4-(diphenylacetoxy)piperidines
;
_journal_issue 8
_journal_name_full 'Acta Crystallographica Section C'
_journal_page_first 1502
_journal_page_last 1507
_journal_paper_doi 10.1107/S0108270193000174
_journal_volume 49
_journal_year 1993
_chemical_formula_moiety 'C27 H30 N1 O2,Br1'
_chemical_formula_sum 'C27 H30 Br N O2'
_chemical_formula_weight 480.4
_symmetry_cell_setting orthorhombic
_symmetry_space_group_name_Hall 'P 2ac 2ab'
_symmetry_space_group_name_H-M 'P 21 21 21'
_atom_type_scat_source IntTabIV
_cell_angle_alpha 90.
_cell_angle_beta 90.
_cell_angle_gamma 90.
_cell_formula_units_Z 4
_cell_length_a 8.906(3)
_cell_length_b 9.826(3)
_cell_length_c 28.039(8)
_cell_measurement_reflns_used 18
_cell_measurement_temperature 293
_cell_measurement_theta_max 22
_cell_measurement_theta_min 13
_cell_volume 2453.7(13)
_diffrn_measurement_device 'Siemens R3m/V'
_diffrn_measurement_method Wyckoff_(limited_\w)
_diffrn_radiation_type MoK\a
_diffrn_radiation_wavelength 0.71069
_diffrn_reflns_limit_h_max 9
_diffrn_reflns_limit_h_min 0
_diffrn_reflns_limit_k_max 10
_diffrn_reflns_limit_k_min 0
_diffrn_reflns_limit_l_max 27
_diffrn_reflns_limit_l_min 0
_diffrn_reflns_number 1863
_diffrn_reflns_theta_max 40
_diffrn_standards_decay_% 1.7
_diffrn_standards_interval_count 150
_diffrn_standards_number 2
_exptl_absorpt_coefficient_mu 1.68
_exptl_absorpt_correction_T_max 0.881
_exptl_absorpt_correction_T_min 0.833
_exptl_absorpt_correction_type empirical
_exptl_crystal_colour Colourless
_exptl_crystal_density_diffrn 1.30
_exptl_crystal_description Needle
_exptl_crystal_size_max 0.58
_exptl_crystal_size_mid 0.16
_exptl_crystal_size_min 0.16
_refine_diff_density_max 0.56
_refine_diff_density_min -0.45
_refine_ls_goodness_of_fit_obs 1.49
_refine_ls_hydrogen_treatment noref
_refine_ls_number_parameters 139
_refine_ls_number_reflns 1138
_refine_ls_R_factor_obs 0.078
_refine_ls_shift/esd_max 0.001
_refine_ls_structure_factor_coef F
_refine_ls_weighting_details 'w = [\s^2^(F)+0.0005F^2^]^-1^'
_refine_ls_weighting_scheme calc
_refine_ls_wR_factor_obs 0.068
_reflns_number_observed 1138
_reflns_number_total 1863
_reflns_observed_criterion I>2\s(I)
_cod_data_source_file ha0113.cif
_cod_data_source_block ha0113a_structure_1_of_3
_cod_depositor_comments
;
The following automatic conversions were performed:

'_refine_ls_weighting_scheme' value '[\s^2^(F)+0.0005F^2^]^-1^' was
changed to 'calc'. New tag '_refine_ls_weighting_details' was
created. The value of the new tag was set to 'w =
[\s^2^(F)+0.0005F^2^]^-1^'.

Automatic conversion script
Id: cif_fix_values 3143 2015-03-26 13:38:13Z robertas 
;
_cod_original_cell_volume 2454.0(10)
_cod_original_formula_sum 'C27 H30 Br1 N1 O2'
_cod_database_code 2001456

loop_
_atom_site_label
_atom_site_fract_x
_atom_site_fract_y
_atom_site_fract_z
_atom_site_U_iso_or_equiv
Br .6764(2) .6417(2) .92520(10) .0920(10)
N .1146(13) .5824(12) .9591(4) .042(5)
O(4) .3513(11) .3353(10) .9115(3) .053(4)
O(7) .5499(13) .2290(13) .9410(4) .090(6)
C(02) .0210(16) .5745(15) 1.0034(5) .053(6)
C(1) .0852(16) .7222(15) .9377(5) .051(6)
C(2) .2793(15) .5721(15) .9717(5) .040(6)
C(3) .3213(18) .4331(16) .9897(5) .053(6)
C(4) .2732(16) .3183(17) .9570(5) .044(6)
C(5) .1108(17) .3329(14) .9428(5) .042(6)
C(6) .0705(15) .4740(13) .9246(5) .039(5)
C(7) .488(2) .2861(16) .9082(6) .052(7)
C(21) .1524(12) .7484(10) .8882(3) .062(2)
C(22) .0686 .7221 .8472 .062(2)
C(23) .1309 .7457 .8023 .062(2)
C(24) .2771 .7955 .7984 .062(2)
C(25) .3609 .8217 .8394 .062(2)
C(26) .2986 .7981 .8843 .062(2)
C(91) .4643(9) .3133(11) .8201(3) .059(2)
C(92) .4288 .1881 .7995 .059(2)
C(93) .3407 .1832 .7584 .059(2)
C(94) .2882 .3035 .7379 .059(2)
C(95) .3237 .4287 .7585 .059(2)
C(96) .4118 .4336 .7996 .059(2)
C(8) .5686(14) .3217(12) .8623(4) .037(5)
C(81) .7148(9) .2464(11) .8549(3) .070(2)
C(82) .8342 .3186 .8349 .070(2)
C(83) .9700 .2529 .8257 .070(2)
C(84) .9864 .1151 .8365 .070(2)
C(85) .8671 .0430 .8565 .070(2)
C(86) .7313 .1087 .8657 .070(2)
H(C2A) .0331 .4883 1.0193 ?
H(O2B) .0480 .6462 1.0258 ?
H(O2C) -.0857 .5859 .9962 ?
H(8A) .5969 .4192 .8649 ?
H(1A) .1205 .7939 .9589 ?
H(1B) -.0246 .7386 .9353 ?
H(2A) .2922 .6477 .9969 ?
H(2B) .3444 .5954 .9434 ?
H(3B) .4332 .4270 .9950 ?
H(3C) .2803 .4207 1.0218 ?
H(4) .2932 .2324 .9712 ?
H(5A) .0714 .2543 .9193 ?
H(5B) .0515 .3194 .9728 ?
H(6A) .1347 .4913 .8978 ?
H(6B) -.0377 .4815 .9154 ?
H(22) -.0319 .6858 .8501 ?
H(23) .0719 .7255 .7741 ?
H(24) .3182 .8104 .7671 ?
H(25) .4607 .8556 .8361 ?
H(26) .3568 .8159 .9121 ?
H(92) .4650 .1050 .8127 ?
H(93) .3165 .0979 .7432 ?
H(94) .2280 .3015 .7090 ?
H(95) .2879 .5122 .7442 ?
H(96) .4363 .5193 .8137 ?
H(82) .8224 .4122 .8277 ?
H(83) 1.0522 .3027 .8117 ?
H(84) 1.0815 .0699 .8293 ?
H(85) .8811 -.0534 .8630 ?
H(86) .6513 .0560 .8790 ?

loop_
_geom_angle_atom_site_label_1
_geom_angle_atom_site_label_2
_geom_angle_atom_site_label_3
_geom_angle
_geom_angle_publ_flag
C(2) N C(6) 111.0(10) yes
C(2) N C(1) 109.0(10) yes
C(6) N C(1) 110.0(10) yes
C(2) N C(02) 110.0(10) yes
C(6) N C(02) 111.0(10) yes
C(1) N C(02) 106.0(10) yes
N C(1) C(21) 116.0(10) yes
N C(2) C(3) 112.0(10) yes
C(2) C(3) C(4) 114.0(10) yes
C(3) C(4) C(5) 111.0(10) yes
C(3) C(4) O(4) 108.0(10) yes
C(5) C(4) O(4) 103.0(10) yes
C(4) C(5) C(6) 114.0(10) yes
N C(6) C(5) 112.0(10) yes
C(4) O(4) C(7) 117.0(10) yes
O(4) C(7) O(7) 123(2) yes
O(4) C(7) C(8) 114.0(10) yes
O(7) C(7) C(8) 123(2) yes
C(7) C(8) C(81) 114.0(10) yes
C(7) C(8) C(91) 111.0(10) yes
C(81) C(8) C(91) 113.0(10) yes

loop_
_geom_bond_atom_site_label_1
_geom_bond_atom_site_label_2
_geom_bond_distance
_geom_bond_publ_flag
N C(2) 1.51(2) yes
N C(02) 1.50(2) yes
N C(6) 1.49(2) yes
C(2) C(3) 1.50(2) yes
C(3) C(4) 1.52(2) yes
C(4) C(5) 1.51(2) yes
C(5) C(6) 1.52(2) yes
N C(1) 1.52(2) yes
C(4) O(4) 1.46(2) yes
O(4) C(7) 1.32(2) yes
C(7) O(7) 1.21(2) yes
C(7) C(8) 1.51(2) yes
C(1) C(21) 1.53(2) yes
C(8) C(81) 1.51(2) yes
C(8) C(91) 1.510(10) yes
